data_7718825
loop_
_publ_author_name
'Cheng, Juan'
'Yi, Gangji'
'Long, Ying'
'Zhong, Qinglan'
'Zou, Guohong'
'Luan, Lindong'
'Lin, Zhien'

_publ_section_title
;
 Ligand substitution in organic-inorganic hybrid zinc iodides for
 second-harmonic generation.
;
_journal_issue 26
_journal_name_full 'Dalton transactions (Cambridge, England : 2003)'
_journal_page_first 10351
_journal_page_last 10357
_journal_paper_doi 10.1039/d5dt01058f
_journal_volume 54
_journal_year 2025
_chemical_formula_moiety 'I4 Zn, H2 O, 2(C3 H5 N2)'
_chemical_formula_sum 'C6 H12 I4 N4 O Zn'
_chemical_formula_weight 729.17
_space_group_crystal_system triclinic
_space_group_IT_number 2
_space_group_name_Hall '-P 1'
_space_group_name_H-M_alt 'P -1'
_atom_sites_solution_hydrogens geom
_atom_sites_solution_primary dual
_atom_sites_solution_secondary difmap
_audit_creation_date 2025-05-30
_audit_creation_method
;
Olex2 1.2
(compiled 2018.05.29 svn.r3508 for OlexSys, GUI svn.r5506)
;
_audit_update_record
;
2025-05-30 deposited with the CCDC.	2025-06-03 downloaded from the CCDC.
;
_cell_angle_alpha 84.849(2)
_cell_angle_beta 77.258(2)
_cell_angle_gamma 64.2120(10)
_cell_formula_units_Z 2
_cell_length_a 7.8051(3)
_cell_length_b 8.1621(3)
_cell_length_c 16.1191(7)
_cell_measurement_reflns_used 9937
_cell_measurement_temperature 293(2)
_cell_measurement_theta_max 27.47
_cell_measurement_theta_min 2.59
_cell_volume 901.82(6)
_computing_cell_refinement 'SAINT V8.40B (?, 2016)'
_computing_data_reduction 'SAINT V8.40B (?, 2016)'
_computing_molecular_graphics 'Olex2 (Dolomanov et al., 2009)'
_computing_publication_material 'Olex2 (Dolomanov et al., 2009)'
_computing_structure_refinement 'XH (Sheldrick, 2008)'
_computing_structure_solution 'ShelXT (Sheldrick, 2015)'
_diffrn_ambient_temperature 293(2)
_diffrn_measured_fraction_theta_full 0.998
_diffrn_measured_fraction_theta_max 0.998
_diffrn_measurement_device_type 'Bruker D8 Venture'
_diffrn_measurement_method '\f and \w scans'
_diffrn_radiation_monochromator graphite
_diffrn_radiation_type MoK\a
_diffrn_radiation_wavelength 0.71073
_diffrn_reflns_av_R_equivalents 0.0377
_diffrn_reflns_av_unetI/netI 0.0260
_diffrn_reflns_limit_h_max 10
_diffrn_reflns_limit_h_min -10
_diffrn_reflns_limit_k_max 10
_diffrn_reflns_limit_k_min -10
_diffrn_reflns_limit_l_max 20
_diffrn_reflns_limit_l_min -20
_diffrn_reflns_number 23551
_diffrn_reflns_theta_full 27.50
_diffrn_reflns_theta_max 27.50
_diffrn_reflns_theta_min 2.59
_diffrn_source 'fine-focus sealed tube'
_diffrn_standards_number 0
_exptl_absorpt_coefficient_mu 8.198
_exptl_absorpt_correction_T_max 0.7456
_exptl_absorpt_correction_T_min 0.5141
_exptl_absorpt_correction_type multi-scan
_exptl_absorpt_process_details
'SADABS-2016/2 (Bruker,2016/2) was used for absorption correction. wR2(int) was 0.0812 before and 0.0539 after correction. The Ratio of minimum to maximum transmission is 0.6895. The \l/2 correction factor is Not present.'
_exptl_crystal_colour 'clear colourless'
_exptl_crystal_colour_lustre clear
_exptl_crystal_colour_primary colourless
_exptl_crystal_density_diffrn 2.685
_exptl_crystal_density_method 'not measured'
_exptl_crystal_description block
_exptl_crystal_F_000 652
_exptl_crystal_size_max 0.2
_exptl_crystal_size_mid 0.156
_exptl_crystal_size_min 0.143
_refine_diff_density_max 1.461
_refine_diff_density_min -1.331
_refine_diff_density_rms 0.135
_refine_ls_extinction_method none
_refine_ls_goodness_of_fit_ref 1.062
_refine_ls_hydrogen_treatment constr
_refine_ls_matrix_type full
_refine_ls_number_parameters 145
_refine_ls_number_reflns 4136
_refine_ls_number_restraints 0
_refine_ls_restrained_S_all 1.062
_refine_ls_R_factor_all 0.0364
_refine_ls_R_factor_gt 0.0294
_refine_ls_shift/su_max 0.001
_refine_ls_shift/su_mean 0.000
_refine_ls_structure_factor_coef Fsqd
_refine_ls_weighting_details 'calc w=1/[\s^2^(Fo^2^)+(0.0195P)^2^+1.9583P] where P=(Fo^2^+2Fc^2^)/3'
_refine_ls_weighting_scheme calc
_refine_ls_wR_factor_gt 0.0643
_refine_ls_wR_factor_ref 0.0679
_reflns_number_gt 3538
_reflns_number_total 4136
_reflns_threshold_expression >2sigma(I)
_cod_data_source_file d5dt01058f2.cif
_cod_data_source_block mo_cj5_65_5_0m_a
_cod_depositor_comments 'Adding full bibliography for 7718825--7718828.cif.'
_cod_database_code 7718825
_olex2_refinement_description
;
1. Fixed Uiso
 At 1.2 times of:
  All C(H) groups, All N(H) groups
 At 1.5 times of:
  All O(H,H) groups
2.a Riding coordinates:
 O1(H1B,H1C)
2.b Aromatic/amide H refined with riding coordinates:
 N1(H1), N2(H2), C1(H1A), C2(H2A), C3(H3), N3(H3A), N4(H4), C4(H4A), C5(H5),
 C6(H6)
;
_olex2_submission_special_instructions 'No special instructions were received'

loop_
_space_group_symop_id
_space_group_symop_operation_xyz
1 'x, y, z'
2 '-x, -y, -z'

loop_
_atom_site_label
_atom_site_type_symbol
_atom_site_fract_x
_atom_site_fract_y
_atom_site_fract_z
_atom_site_U_iso_or_equiv
_atom_site_adp_type
_atom_site_occupancy
_atom_site_calc_flag
_atom_site_disorder_assembly
_atom_site_disorder_group
_atom_site_refinement_flags_posn
I1 I -0.11209(6) 0.29260(6) 0.69093(2) 0.07160(12) Uani 1 d . . .
I2 I 0.23396(6) 0.57870(5) 0.60157(2) 0.06412(11) Uani 1 d . . .
I3 I 0.31290(5) 0.25668(5) 0.82650(2) 0.06315(10) Uani 1 d . . .
I4 I -0.19560(5) 0.74128(5) 0.83643(2) 0.06676(11) Uani 1 d . . .
Zn1 Zn 0.06096(8) 0.47099(7) 0.73748(3) 0.04835(13) Uani 1 d . . .
O1 O 0.7385(9) 0.1441(8) 0.2400(3) 0.1099(18) Uani 1 d . . .
H1B H 0.7347 0.2220 0.2728 0.165 Uiso 1 d . . R
H1C H 0.8350 0.0467 0.2484 0.165 Uiso 1 d . . R
N1 N 0.7696(10) 0.3386(9) 0.9499(5) 0.103(2) Uani 1 d . . .
H1 H 0.7866 0.4149 0.9124 0.124 Uiso 1 calc . . R
N2 N 0.7373(8) 0.2067(10) 1.0656(3) 0.0910(17) Uani 1 d . . .
H2 H 0.7294 0.1799 1.1187 0.109 Uiso 1 calc . . R
C1 C 0.7664(12) 0.3449(12) 1.0297(6) 0.106(3) Uani 1 d . . .
H1A H 0.7820 0.4319 1.0568 0.127 Uiso 1 calc . . R
C2 C 0.7421(10) 0.1944(11) 0.9347(4) 0.0829(18) Uani 1 d . . .
H2A H 0.7382 0.1579 0.8824 0.099 Uiso 1 calc . . R
C3 C 0.7224(10) 0.1161(10) 1.0066(4) 0.0860(19) Uani 1 d . . .
H3 H 0.7008 0.0119 1.0153 0.103 Uiso 1 calc . . R
N3 N 0.4143(9) 0.1020(11) 0.3648(3) 0.0970(19) Uani 1 d . . .
H3A H 0.4865 0.1011 0.3159 0.116 Uiso 1 calc . . R
N4 N 0.2493(8) 0.1857(9) 0.4847(4) 0.0849(16) Uani 1 d . . .
H4 H 0.1902 0.2501 0.5303 0.102 Uiso 1 calc . . R
C4 C 0.3418(11) 0.2295(9) 0.4211(5) 0.0853(19) Uani 1 d . . .
H4A H 0.3566 0.3373 0.4150 0.102 Uiso 1 calc . . R
C5 C 0.2543(10) 0.0254(11) 0.4722(6) 0.094(2) Uani 1 d . . .
H5 H 0.1959 -0.0368 0.5103 0.113 Uiso 1 calc . . R
C6 C 0.3587(11) -0.0287(10) 0.3950(6) 0.102(3) Uani 1 d . . .
H6 H 0.3873 -0.1357 0.3675 0.122 Uiso 1 calc . . R

loop_
_atom_site_aniso_label
_atom_site_aniso_U_11
_atom_site_aniso_U_22
_atom_site_aniso_U_33
_atom_site_aniso_U_23
_atom_site_aniso_U_13
_atom_site_aniso_U_12
I1 0.0894(3) 0.0963(3) 0.0602(2) -0.00068(18) -0.01582(18) -0.0676(2)
I2 0.0828(2) 0.0702(2) 0.05235(18) 0.00298(15) -0.00456(16) -0.04936(19)
I3 0.0617(2) 0.05499(19) 0.0678(2) 0.00066(15) -0.02471(16) -0.01501(16)
I4 0.0623(2) 0.05221(19) 0.0692(2) -0.01294(15) -0.00775(16) -0.00948(16)
Zn1 0.0511(3) 0.0493(3) 0.0466(3) -0.0022(2) -0.0080(2) -0.0236(2)
O1 0.157(5) 0.145(5) 0.071(3) -0.009(3) -0.019(3) -0.104(4)
N1 0.112(5) 0.095(4) 0.100(5) 0.020(4) 0.002(4) -0.056(4)
N2 0.085(4) 0.122(5) 0.051(3) -0.001(3) -0.007(3) -0.033(4)
C1 0.100(6) 0.103(6) 0.123(7) -0.046(5) -0.004(5) -0.051(5)
C2 0.093(5) 0.111(5) 0.056(3) -0.001(3) -0.015(3) -0.054(4)
C3 0.100(5) 0.096(5) 0.078(4) 0.006(4) -0.011(4) -0.061(4)
N3 0.089(4) 0.144(6) 0.048(3) 0.007(3) -0.008(3) -0.044(4)
N4 0.079(4) 0.096(4) 0.066(3) -0.017(3) -0.016(3) -0.022(3)
C4 0.095(5) 0.070(4) 0.100(5) 0.016(4) -0.033(4) -0.040(4)
C5 0.069(4) 0.097(5) 0.116(6) 0.039(5) -0.020(4) -0.042(4)
C6 0.084(5) 0.077(5) 0.147(8) -0.044(5) -0.040(5) -0.021(4)

loop_
_atom_type_symbol
_atom_type_description
_atom_type_scat_dispersion_real
_atom_type_scat_dispersion_imag
_atom_type_scat_source
C C 0.0033 0.0016 'International Tables Vol C Tables 4.2.6.8 and 6.1.1.4'
H H 0.0000 0.0000 'International Tables Vol C Tables 4.2.6.8 and 6.1.1.4'
I I -0.4742 1.8119 'International Tables Vol C Tables 4.2.6.8 and 6.1.1.4'
N N 0.0061 0.0033 'International Tables Vol C Tables 4.2.6.8 and 6.1.1.4'
O O 0.0106 0.0060 'International Tables Vol C Tables 4.2.6.8 and 6.1.1.4'
Zn Zn 0.2839 1.4301 'International Tables Vol C Tables 4.2.6.8 and 6.1.1.4'

loop_
_geom_angle_atom_site_label_1
_geom_angle_atom_site_label_2
_geom_angle_atom_site_label_3
_geom_angle
_geom_angle_site_symmetry_1
_geom_angle_site_symmetry_3
_geom_angle_publ_flag
I2 Zn1 I1 108.61(2) . . ?
I2 Zn1 I3 110.43(2) . . ?
I2 Zn1 I4 112.46(2) . . ?
I3 Zn1 I1 109.04(2) . . ?
I3 Zn1 I4 107.16(2) . . ?
I4 Zn1 I1 109.08(2) . . ?
H1B O1 H1C 104.5 . . ?
C1 N1 H1 125.5 . . ?
C1 N1 C2 109.0(7) . . ?
C2 N1 H1 125.5 . . ?
C1 N2 H2 126.0 . . ?
C1 N2 C3 108.1(6) . . ?
C3 N2 H2 126.0 . . ?
N1 C1 N2 107.5(7) . . ?
N1 C1 H1A 126.3 . . ?
N2 C1 H1A 126.3 . . ?
N1 C2 H2A 126.8 . . ?
C3 C2 N1 106.5(6) . . ?
C3 C2 H2A 126.8 . . ?
N2 C3 H3 125.5 . . ?
C2 C3 N2 109.1(7) . . ?
C2 C3 H3 125.5 . . ?
C4 N3 H3A 125.8 . . ?
C4 N3 C6 108.5(6) . . ?
C6 N3 H3A 125.8 . . ?
C4 N4 H4 124.9 . . ?
C4 N4 C5 110.2(6) . . ?
C5 N4 H4 124.9 . . ?
N3 C4 H4A 125.5 . . ?
N4 C4 N3 109.1(6) . . ?
N4 C4 H4A 125.5 . . ?
N4 C5 H5 126.8 . . ?
C6 C5 N4 106.5(7) . . ?
C6 C5 H5 126.8 . . ?
N3 C6 H6 127.2 . . ?
C5 C6 N3 105.7(6) . . ?
C5 C6 H6 127.2 . . ?

loop_
_geom_bond_atom_site_label_1
_geom_bond_atom_site_label_2
_geom_bond_distance
_geom_bond_site_symmetry_2
_geom_bond_publ_flag
I1 Zn1 2.6194(6) . ?
I2 Zn1 2.6033(6) . ?
I3 Zn1 2.6051(6) . ?
I4 Zn1 2.6078(6) . ?
O1 H1B 0.8499 . ?
O1 H1C 0.8499 . ?
N1 H1 0.8600 . ?
N1 C1 1.286(10) . ?
N1 C2 1.336(9) . ?
N2 H2 0.8600 . ?
N2 C1 1.306(10) . ?
N2 C3 1.310(9) . ?
C1 H1A 0.9300 . ?
C2 H2A 0.9300 . ?
C2 C3 1.284(9) . ?
C3 H3 0.9300 . ?
N3 H3A 0.8600 . ?
N3 C4 1.288(9) . ?
N3 C6 1.335(10) . ?
N4 H4 0.8600 . ?
N4 C4 1.238(9) . ?
N4 C5 1.323(9) . ?
C4 H4A 0.9300 . ?
C5 H5 0.9300 . ?
C5 C6 1.321(11) . ?
C6 H6 0.9300 . ?

loop_
_geom_hbond_atom_site_label_D
_geom_hbond_atom_site_label_H
_geom_hbond_atom_site_label_A
_geom_hbond_distance_DH
_geom_hbond_distance_HA
_geom_hbond_distance_DA
_geom_hbond_angle_DHA
_geom_hbond_site_symmetry_A
O1 H1B I2 0.85 2.82 3.660(5) 168.9 2_666
O1 H1C I1 0.85 2.92 3.758(6) 168.2 2_656
N1 H1 I4 0.86 2.88 3.701(6) 161.1 1_655
N2 H2 O1 0.86 1.96 2.812(7) 169.6 1_556
N3 H3A O1 0.86 2.23 2.993(8) 148.5 .
N4 H4 I1 0.86 3.02 3.743(6) 142.6 .
N4 H4 I2 0.86 3.19 3.809(6) 131.3 .

loop_
_geom_torsion_atom_site_label_1
_geom_torsion_atom_site_label_2
_geom_torsion_atom_site_label_3
_geom_torsion_atom_site_label_4
_geom_torsion
_geom_torsion_site_symmetry_1
_geom_torsion_site_symmetry_2
_geom_torsion_site_symmetry_3
_geom_torsion_site_symmetry_4
_geom_torsion_publ_flag
N1 C2 C3 N2 -0.2(9) . . . . ?
C1 N1 C2 C3 0.1(9) . . . . ?
C1 N2 C3 C2 0.2(9) . . . . ?
C2 N1 C1 N2 0.0(9) . . . . ?
C3 N2 C1 N1 -0.1(9) . . . . ?
N4 C5 C6 N3 0.8(8) . . . . ?
C4 N3 C6 C5 -1.5(8) . . . . ?
C4 N4 C5 C6 0.1(8) . . . . ?
C5 N4 C4 N3 -1.0(8) . . . . ?
C6 N3 C4 N4 1.5(8) . . . . ?
